data_4304362
loop_
_publ_author_name
'Qisheng Lin'
'Sven Lidin'
'John D. Corbett'

_publ_contact_author_address
;Dept. of Chem.
Iowa State University
Ames, IA, 50011
;
_publ_contact_author_email jcorbett@iastate.edu
_publ_contact_author_name 'John D. Corbett'
_publ_section_title
;
Synthesis, Structure, and Bonding of Sc4MgxCu15-xGa~7.5 (x= 0, 0.5).
Two Incommensurately Modulated Scandium Substitution Derivatives of Cubic
Mg2Cu6Ga5
;
_journal_name_full 'Inorganic Chemistry'
_journal_page_first 1020
_journal_page_last 1029
_journal_paper_doi 10.1021/ic701853c
_journal_volume 47
_journal_year 2008
_chemical_formula_sum 'Cu58 Ga30 Mg2 Sc16'
_chemical_formula_weight 6545.2
_chemical_name_systematic ' ?'
_space_group_ssg_name Xmmm(\a00)000
_symmetry_cell_setting orthorhombic
_audit_creation_method 'Jana2006 Version : 30/07/2007'
_cell_angle_alpha 90
_cell_angle_beta 90
_cell_angle_gamma 90
_cell_formula_units_Z 2
_cell_length_a 8.311
_cell_length_b 21.719
_cell_length_c 16.600
_cell_modulation_dimension 1
_cell_volume 2996.410
_computing_publication_material 'Jana2006 (Petricek, Dusek & Palatinus, 2006)'
_computing_structure_refinement 'Jana2006 (Petricek, Dusek & Palatinus, 2006)'
_diffrn_ambient_temperature 293
_diffrn_radiation_source 'X-ray tube'
_diffrn_radiation_type 'Mo K\a'
_diffrn_radiation_wavelength 0.71069
_exptl_absorpt_coefficient_mu 34.957
_exptl_absorpt_correction_T_max 1.000
_exptl_absorpt_correction_T_min 1.000
_exptl_absorpt_correction_type none
_exptl_crystal_density_diffrn 7.252
_exptl_crystal_F_000 5944
_refine_diff_density_max 11.83
_refine_diff_density_min -13.17
_refine_ls_extinction_coef 215.94
_refine_ls_extinction_method 'B-C type 1 Gaussian isotropic (Becker & Coppens, 1974)'
_refine_ls_goodness_of_fit_gt 4.17
_refine_ls_goodness_of_fit_ref 2.43
_refine_ls_number_parameters 87
_refine_ls_number_reflns 5117
_refine_ls_R_factor_all 0.2467
_refine_ls_R_factor_gt 0.0833
_refine_ls_shift/su_max 0.0258
_refine_ls_shift/su_mean 0.0025
_refine_ls_structure_factor_coef Fsqd
_refine_ls_weighting_details w=1/(\s^2^(I)+0I^2^)
_refine_ls_weighting_scheme sigma
_refine_ls_wR_factor_gt 0.0704
_refine_ls_wR_factor_ref 0.0789
_reflns_number_gt 1439
_reflns_number_total 5117
_reflns_threshold_expression I>3\s(I)
_cod_data_source_file ic701853c-file005.cif
_cod_data_source_block global
_cod_depositor_comments
;
The following automatic conversions were performed:
'_exptl_absorpt_correction_type' value 'None' changed to 'none' according
to '/home/saulius/struct/CIF-dictionaries/cif_core.dic' dictionary named
'cif_core.dic' version 2.4.1 from 2010-06-29.

Automatic conversion script
Id: cif_fix_enum 1527 2010-12-29 10:47:43Z saulius 
;
_cod_original_cell_volume 2996.41
_cod_database_code 4304362

loop_
_space_group_symop_ssg_id
_space_group_symop_ssg_operation_algebraic
1 x1,x2,x3,x4
2 x1,-x2,x3,x4
3 x1,x2,-x3,x4
4 -x1,-x2,-x3,-x4
5 x1,-x2,-x3,x4
6 -x1,x2,-x3,-x4
7 -x1,-x2,x3,-x4
8 -x1,x2,x3,-x4
9 x1+1/2,x2+1/2,x3,x4
10 x1+1/2,-x2+1/2,x3,x4
11 x1+1/2,x2+1/2,-x3,x4
12 -x1+1/2,-x2+1/2,-x3,-x4
13 x1+1/2,-x2+1/2,-x3,x4
14 -x1+1/2,x2+1/2,-x3,-x4
15 -x1+1/2,-x2+1/2,x3,-x4
16 -x1+1/2,x2+1/2,x3,-x4
17 x1,x2,x3+1/2,x4+1/2
18 x1,-x2,x3+1/2,x4+1/2
19 x1,x2,-x3+1/2,x4+1/2
20 -x1,-x2,-x3+1/2,-x4+1/2
21 x1,-x2,-x3+1/2,x4+1/2
22 -x1,x2,-x3+1/2,-x4+1/2
23 -x1,-x2,x3+1/2,-x4+1/2
24 -x1,x2,x3+1/2,-x4+1/2
25 x1+1/2,x2+1/2,x3+1/2,x4+1/2
26 x1+1/2,-x2+1/2,x3+1/2,x4+1/2
27 x1+1/2,x2+1/2,-x3+1/2,x4+1/2
28 -x1+1/2,-x2+1/2,-x3+1/2,-x4+1/2
29 x1+1/2,-x2+1/2,-x3+1/2,x4+1/2
30 -x1+1/2,x2+1/2,-x3+1/2,-x4+1/2
31 -x1+1/2,-x2+1/2,x3+1/2,-x4+1/2
32 -x1+1/2,x2+1/2,x3+1/2,-x4+1/2

loop_
_atom_site_label
_atom_site_type_symbol
_atom_site_fract_x
_atom_site_fract_y
_atom_site_fract_z
_atom_site_adp_type
_atom_site_U_iso_or_equiv
_atom_site_symmetry_multiplicity
_atom_site_occupancy
_atom_site_calc_flag
_atom_site_refinement_flags
_atom_site_disorder_assembly
_atom_site_disorder_group
Cu1 Mg 0.15899(6) 0.30665(3) -0.11726(3) Uiso 0.00869(14) 32 1 d . . .
Cu2 Mg 0.22332(6) 0.07949(3) -0.11188(4) Uiso 0.01029(14) 32 1 d . . .
Cu3 Mg 0.16497(10) 0.15607(5) 0 Uiso 0.0086(2) 16 1 d . . .
Cu4 Mg 0 0.5 -0.09317(7) Uiso 0.0089(4) 8 1 d . . .
Cu5 Mg 0 0 -0.13144(8) Uiso 0.0133(3) 8 1 d . . .
Cu6 Mg 0 0.06224(7) 0 Uiso 0.0097(3) 8 1 d . . .
Cu8 Mg 0.25715(14) 0 0 Uiso 0.0094(3) 8 1 d . . .
Ga1 Cu 0.24585(10) 0.13297(5) -0.25 Uiso 0.0154(2) 16 1 d . . .
Ga2 Cu 0 0.40477(4) -0.17419(5) Uiso 0.01144(18) 16 1 d . . .
Ga3 Cu 0.5 0.42891(6) -0.25 Uiso 0.0108(3) 8 1 d . . .
Ga4 Cu 0 0.30205(7) -0.25 Uiso 0.0148(3) 8 1 d . . .
Ga5 Cu 0.25 0.25 -0.25 Uiso 0.0079(2) 8 1 d . . .
Sc1 Sc 0 0.18482(7) -0.14757(8) Uiso 0.0098(3) 16 1 d . . .
Sc2 Sc 0 0.38704(11) 0 Uiso 0.0098(5) 8 1 d . . .
Sc3 Sc 0.29912(19) 0 -0.25 Uiso 0.0092(5) 8 1 d . . .
Cu7 Mg 0.5 0.7584(2) 0 Uiso 0.0010(3) 8 1 d . . .
Ga6 Cu 0.25 0.75 0 Uiso 0.0049(16) 8 0.894(14) d . . .

loop_
_atom_site_displace_Fourier_atom_site_label
_atom_site_displace_Fourier_axis
_atom_site_displace_Fourier_wave_vector_seq_id
_atom_site_displace_Fourier_param_cos
_atom_site_displace_Fourier_param_sin
Cu1 x 1 0.0013(3) 0.0015(3)
Cu1 y 1 -0.00103(15) -0.00157(15)
Cu1 z 1 0.00120(18) 0.00155(18)
Cu2 x 1 0.0006(3) 0.0007(3)
Cu2 y 1 0.00120(14) 0.00149(16)
Cu2 z 1 0.00026(17) 0.0014(2)
Cu3 x 1 0.0051(4) -0.0019(5)
Cu3 y 1 0.00761(16) 0.0045(2)
Cu3 z 1 0 0
Cu4 x 1 0 -0.0157(5)
Cu4 y 1 0 0
Cu4 z 1 -0.0015(4) 0
Cu5 x 1 0 0.0028(7)
Cu5 y 1 0 0
Cu5 z 1 0.0030(4) 0
Cu6 x 1 0 -0.0012(6)
Cu6 y 1 0.0080(2) 0
Cu6 z 1 0 0
Cu8 x 1 -0.0059(7) -0.0074(5)
Cu8 y 1 0 0
Cu8 z 1 0 0
Ga1 x 1 0 0
Ga1 y 1 0 0
Ga1 z 1 -0.0001(2) -0.0010(3)
Ga2 x 1 0 0.0010(4)
Ga2 y 1 -0.00138(19) 0
Ga2 z 1 0.0001(2) 0
Ga3 x 1 0 0
Ga3 y 1 0 0
Ga3 z 1 0.0056(3) 0
Ga4 x 1 0 0
Ga4 y 1 0 0
Ga4 z 1 0.0028(3) 0
Ga5 x 1 0 0
Ga5 y 1 0 0
Ga5 z 1 -0.0018(3) 0
Sc1 x 1 0 -0.0004(7)
Sc1 y 1 0.0001(3) 0
Sc1 z 1 -0.0007(4) 0
Sc2 x 1 0 0.0042(10)
Sc2 y 1 0.0029(4) 0
Sc2 z 1 0 0
Sc3 x 1 0 0
Sc3 y 1 0 0
Sc3 z 1 0.0047(5) 0.0049(5)

loop_
_atom_site_displace_special_func_atom_site_label
_atom_site_displace_special_func_sawtooth_ax
_atom_site_displace_special_func_sawtooth_ay
_atom_site_displace_special_func_sawtooth_az
_atom_site_displace_special_func_sawtooth_c
_atom_site_displace_special_func_sawtooth_w
Cu7 -0.0277(9) -0.0104(7) 0 0 0.474(5)
Ga6 -0.2937(19) -0.0091(4) 0 0.5 0.803(8)

loop_
_atom_site_Fourier_wave_vector_seq_id
_atom_site_Fourier_wave_vector_x
_atom_site_Fourier_wave_vector_y
_atom_site_Fourier_wave_vector_z
1 0.69400 0.00000 0.00000

loop_
_atom_type_symbol
_atom_type_scat_dispersion_real
_atom_type_scat_dispersion_imag
_atom_type_scat_source
Sc 0.252 0.372 'International Tables Vol C Tables  4.2.6.8 and 6.1.1.1'
Mg 0.049 0.036 'International Tables Vol C Tables  4.2.6.8 and 6.1.1.1'
Cu 0.320 1.265 'International Tables Vol C Tables  4.2.6.8 and 6.1.1.1'
Ga 0.231 1.608 'International Tables Vol C Tables  4.2.6.8 and 6.1.1.1'

loop_
_cell_wave_vector_seq_id
_cell_wave_vector_x
_cell_wave_vector_y
_cell_wave_vector_z
1 0.69400 0.00000 0.00000

loop_
_geom_bond_atom_site_label_1
_geom_bond_atom_site_label_2
_geom_bond_site_symmetry_1
_geom_bond_site_symmetry_2
_geom_bond_distance_av
_geom_bond_distance_min
_geom_bond_distance_max
_geom_bond_publ_flag
Cu1 Cu1 . 15_555 2.886(4) 2.867(4) 2.903(4) yes
Cu1 Cu1 . 8_555 2.640(4) 2.607(4) 2.672(4) yes
Cu1 Cu2 . 15_555 2.659(5) 2.592(5) 2.725(5) yes
Cu1 Cu3 . 12_555 2.568(4) 2.493(4) 2.645(4) yes
Cu1 Ga1 . 28_554 2.681(5) 2.652(5) 2.710(5) yes
Cu1 Ga2 . . 2.677(4) 2.649(4) 2.704(5) yes
Cu1 Ga4 . . 2.569(4) 2.560(3) 2.578(3) yes
Cu1 Ga5 . . 2.633(4) 2.606(5) 2.659(5) yes
Cu1 Sc1 . . 2.997(5) 2.975(7) 3.020(7) yes
Cu1 Sc1 . 10_555 2.881(4) 2.870(5) 2.893(4) yes
Cu1 Sc2 . . 2.928(5) 2.880(6) 2.976(6) yes
Cu1 Cu7 . 9_445 2.556(4) 2.387(7) 2.774(8) yes
Cu1 Ga6 . 9_445 4.214(5) 2.419(8) 6.280(15) yes
Cu1 Ga6 . 2_565 2.770(5) 2.310(3) 3.944(13) yes
Cu2 Cu3 . . 2.540(4) 2.460(4) 2.621(4) yes
Cu2 Cu4 . 9_545 2.889(3) 2.802(4) 2.980(4) yes
Cu2 Cu5 . . 2.553(4) 2.518(3) 2.588(3) yes
Cu2 Cu6 . . 2.651(4) 2.624(3) 2.682(3) yes
Cu2 Cu8 . . 2.550(3) 2.542(3) 2.557(3) yes
Cu2 Ga1 . . 2.575(5) 2.554(6) 2.596(6) yes
Cu2 Ga2 . 10_555 2.542(3) 2.539(4) 2.544(3) yes
Cu2 Ga3 . 10_455 2.953(4) 2.905(5) 3.002(5) yes
Cu2 Sc1 . . 3.001(5) 2.981(6) 3.022(6) yes
Cu2 Sc3 . . 2.936(8) 2.876(7) 2.997(8) yes
Cu3 Cu3 . 6_555 2.740(5) 2.696(5) 2.781(5) yes
Cu3 Cu6 . . 2.453(5) 2.401(5) 2.505(5) yes
Cu3 Sc1 . . 2.876(4) 2.854(4) 2.901(6) yes
Cu3 Sc1 . 3_555 2.876(4) 2.854(4) 2.901(6) yes
Cu3 Sc2 . 10_555 2.937(6) 2.882(7) 2.995(7) yes
Cu3 Cu7 . 9_445 2.512(7) 2.459(5) 2.659(14) yes
Cu3 Ga6 . 9_445 4.162(6) 2.514(11) 6.093(16) yes
Cu3 Ga6 . 2_565 2.596(6) 2.266(4) 3.496(15) yes
Cu4 Cu8 . 9_455 2.540(5) 2.494(6) 2.587(6) yes
Cu4 Cu8 . 12_555 2.540(5) 2.494(6) 2.587(6) yes
Cu4 Ga2 . . 2.467(3) 2.454(6) 2.476(5) yes
Cu4 Ga2 . 2_565 2.467(3) 2.454(6) 2.476(5) yes
Cu4 Sc2 . . 2.899(5) 2.858(9) 2.937(9) yes
Cu4 Sc2 . 2_565 2.899(5) 2.858(9) 2.937(9) yes
Cu4 Sc3 . 9_455 3.090(8) 2.926(8) 3.255(8) yes
Cu4 Sc3 . 28_554 3.090(8) 2.926(8) 3.255(8) yes
Cu5 Cu6 . . 2.568(4) 2.521(6) 2.620(6) yes
Cu5 Cu6 . 2_555 2.568(4) 2.521(6) 2.620(6) yes
Cu5 Cu8 . . 3.050(5) 2.962(6) 3.140(6) yes
Cu5 Cu8 . 4_555 3.050(5) 2.962(6) 3.140(6) yes
Cu5 Ga3 . 9_445 2.499(4) 2.466(6) 2.533(6) yes
Cu5 Ga3 . 10_455 2.499(4) 2.466(6) 2.533(6) yes
Cu6 Cu6 . 2_555 2.704(4) 2.352(7) 3.049(7) yes
Cu6 Cu8 . . 2.530(6) 2.492(5) 2.567(4) yes
Cu6 Cu8 . 4_555 2.530(6) 2.492(5) 2.567(4) yes
Ga1 Ga2 . 10_555 2.589(3) 2.570(3) 2.608(3) yes
Ga1 Ga2 . 28_554 2.589(3) 2.570(3) 2.608(3) yes
Ga1 Ga3 . 10_455 2.4440(12) 2.4428(12) 2.4452(12) yes
Ga1 Ga4 . 10_555 2.5373(12) 2.5372(12) 2.5375(12) yes
Ga1 Ga5 . . 2.5391(11) 2.5390(11) 2.5392(11) yes
Ga1 Sc1 . . 2.884(5) 2.877(5) 2.891(5) yes
Ga1 Sc1 . 19_554 2.884(5) 2.877(5) 2.891(5) yes
Ga1 Sc3 . . 2.9197(11) 2.9184(11) 2.9210(12) yes
Ga2 Ga2 . 19_554 2.516(3) 2.5152(12) 2.516(6) yes
Ga2 Ga4 . . 2.558(3) 2.511(5) 2.607(5) yes
Ga2 Sc2 . . 2.916(2) 2.903(4) 2.930(4) yes
Ga2 Sc3 . 9_455 2.939(5) 2.888(4) 2.990(5) yes
Ga2 Sc3 . 28_554 2.939(5) 2.888(4) 2.990(5) yes
Ga3 Sc1 . 10_555 2.997(4) 2.939(8) 3.055(8) yes
Ga3 Sc1 . 28_554 2.996(4) 2.939(8) 3.055(8) yes
Ga3 Sc3 . 9_555 2.9232(16) 2.9229(16) 2.9235(16) yes
Ga3 Sc3 . 28_554 2.9232(16) 2.9229(16) 2.9235(16) yes
Ga4 Ga5 . . 2.3630(7) 2.3626(7) 2.3635(7) yes
Ga4 Ga5 . 10_455 2.3630(7) 2.3626(7) 2.3635(7) yes
Sc1 Cu7 . 9_445 2.933(6) 2.819(7) 3.056(9) yes
Sc1 Ga6 . 9_445 3.725(6) 2.907(4) 5.255(14) yes
Sc1 Ga6 . 2_565 3.725(6) 2.907(4) 5.255(14) yes
Sc2 Cu7 . 9_445 2.837(10) 2.593(14) 3.028(14) yes
Sc2 Ga6 . 9_445 3.800(8) 2.773(8) 5.534(15) yes
Sc2 Ga6 . 2_565 3.800(8) 2.773(8) 5.534(15) yes
Cu7 Ga6 . . 3.655(8) 2.904(8) 4.411(15) yes
Cu7 Ga6 . 10_565 3.648(8) 2.848(8) 4.453(16) yes
Ga6 Ga6 . 10_465 3.639(11) 2.043(4) 8.117(17) yes
Ga6 Ga6 . 10_565 3.516(11) 2.043(4) 8.117(17) yes
